data_8107090
loop_
_publ_author_name
'Zhao, Li'
'Wang, Fei'
'An, Qin-Qin'
'Zhao, Ji-Xing'

_publ_section_title
;
 Crystal structure of
 (E)-1-(4-(((E)-3,5-dichloro-2-hydroxybenzylidene)amino)phenyl)ethan-1-one
 O-ethyl oxime, C17H16Cl2N2O2
;
_journal_issue 4
_journal_name_full 'Zeitschrift f\"ur Kristallographie - New Crystal Structures'
_journal_page_first 1045
_journal_page_last 1046
_journal_paper_doi 10.1515/ncrs-2016-0044
_journal_volume 231
_journal_year 2016
_chemical_formula_moiety 'C17 H16 Cl2 N2 O2'
_chemical_formula_sum 'C17 H16 Cl2 N2 O2'
_chemical_formula_weight 351.22
_space_group_crystal_system monoclinic
_space_group_IT_number 14
_space_group_name_Hall '-P 2ybc'
_space_group_name_H-M_alt 'P 1 21/c 1'
_atom_sites_solution_hydrogens geom
_atom_sites_solution_primary direct
_atom_sites_solution_secondary difmap
_cell_angle_alpha 90.00
_cell_angle_beta 104.616(4)
_cell_angle_gamma 90.00
_cell_formula_units_Z 4
_cell_length_a 9.1238(4)
_cell_length_b 13.0575(4)
_cell_length_c 14.3740(5)
_cell_measurement_reflns_used 1571
_cell_measurement_temperature 293(2)
_cell_measurement_theta_max 27.7270
_cell_measurement_theta_min 3.8680
_cell_volume 1657.02(11)
_computing_cell_refinement
;
CrysAlisPro, Agilent Technologies,
Version 1.171.36.32 (release 02-08-2013 CrysAlis171 .NET)
(compiled Aug  2 2013,16:46:58)
;
_computing_data_collection
;
CrysAlisPro, Agilent Technologies,
Version 1.171.36.32 (release 02-08-2013 CrysAlis171 .NET)
(compiled Aug  2 2013,16:46:58)
;
_computing_data_reduction
;
CrysAlisPro, Agilent Technologies,
Version 1.171.36.32 (release 02-08-2013 CrysAlis171 .NET)
(compiled Aug  2 2013,16:46:58)
;
_computing_molecular_graphics 'Olex2 (Dolomanov et al., 2009)'
_computing_publication_material 'Olex2 (Dolomanov et al., 2009)'
_computing_structure_refinement 'ShelXL (Sheldrick, 2008)'
_computing_structure_solution 'ShelXS (Sheldrick, 2008)'
_diffrn_ambient_temperature 293(2)
_diffrn_detector_area_resol_mean 16.0733
_diffrn_measured_fraction_theta_full 0.997
_diffrn_measured_fraction_theta_max 0.998
_diffrn_measurement_details
;
#__ type_ start__ end____ width___ exp.time_
  1 omega   -4.00   79.00   1.0000   16.0000
omega____ theta____ kappa____ phi______ frames
    -       19.7946   77.0000 -120.0000 83

#__ type_ start__ end____ width___ exp.time_
  2 omega   -1.00   41.00   1.0000   16.0000
omega____ theta____ kappa____ phi______ frames
    -       19.7946   77.0000  120.0000 42

#__ type_ start__ end____ width___ exp.time_
  3 omega   62.00   89.00   1.0000   16.0000
omega____ theta____ kappa____ phi______ frames
    -       19.7946   77.0000   30.0000 27

#__ type_ start__ end____ width___ exp.time_
  4 omega   -5.00   82.00   1.0000   16.0000
omega____ theta____ kappa____ phi______ frames
    -       19.7946   77.0000    0.0000 87
;
_diffrn_measurement_device_type 'SuperNova, Dual, Cu at zero, Eos'
_diffrn_measurement_method '\w scans'
_diffrn_orient_matrix_UB_11 0.0331637000
_diffrn_orient_matrix_UB_12 0.0453547000
_diffrn_orient_matrix_UB_13 -0.0126378000
_diffrn_orient_matrix_UB_21 0.0111801000
_diffrn_orient_matrix_UB_22 -0.0245825000
_diffrn_orient_matrix_UB_23 -0.0416804000
_diffrn_orient_matrix_UB_31 -0.0723153000
_diffrn_orient_matrix_UB_32 0.0169958000
_diffrn_orient_matrix_UB_33 -0.0265410000
_diffrn_radiation_monochromator mirror
_diffrn_radiation_type MoK\a
_diffrn_radiation_wavelength 0.71073
_diffrn_reflns_av_R_equivalents 0.0287
_diffrn_reflns_av_unetI/netI 0.0437
_diffrn_reflns_limit_h_max 11
_diffrn_reflns_limit_h_min -8
_diffrn_reflns_limit_k_max 11
_diffrn_reflns_limit_k_min -16
_diffrn_reflns_limit_l_max 17
_diffrn_reflns_limit_l_min -16
_diffrn_reflns_number 7227
_diffrn_reflns_theta_full 25.50
_diffrn_reflns_theta_max 26.02
_diffrn_reflns_theta_min 3.32
_diffrn_source 'SuperNova (Mo) X-ray Source'
_exptl_absorpt_coefficient_mu 0.402
_exptl_absorpt_correction_T_max 1.00000
_exptl_absorpt_correction_T_min 0.81940
_exptl_absorpt_correction_type multi-scan
_exptl_absorpt_process_details
;
CrysAlisPro, Agilent Technologies,
Version 1.171.36.32 (release 02-08-2013 CrysAlis171 .NET)
(compiled Aug  2 2013,16:46:58)
Empirical absorption correction using spherical harmonics,
 implemented in SCALE3 ABSPACK scaling algorithm.
;
_exptl_crystal_colour 'clear light orange'
_exptl_crystal_density_diffrn 1.408
_exptl_crystal_description block
_exptl_crystal_F_000 728
_exptl_crystal_size_max 0.21
_exptl_crystal_size_mid 0.15
_exptl_crystal_size_min 0.12
_refine_diff_density_max 0.198
_refine_diff_density_min -0.176
_refine_diff_density_rms 0.042
_refine_ls_extinction_method none
_refine_ls_goodness_of_fit_ref 1.058
_refine_ls_hydrogen_treatment constr
_refine_ls_matrix_type full
_refine_ls_number_parameters 211
_refine_ls_number_reflns 3254
_refine_ls_number_restraints 0
_refine_ls_restrained_S_all 1.058
_refine_ls_R_factor_all 0.0740
_refine_ls_R_factor_gt 0.0460
_refine_ls_shift/su_max 0.000
_refine_ls_shift/su_mean 0.000
_refine_ls_structure_factor_coef Fsqd
_refine_ls_weighting_details 'calc w=1/[\s^2^(Fo^2^)+(0.0368P)^2^+0.3826P] where P=(Fo^2^+2Fc^2^)/3'
_refine_ls_weighting_scheme calc
_refine_ls_wR_factor_gt 0.0958
_refine_ls_wR_factor_ref 0.1120
_reflns_number_gt 2253
_reflns_number_total 3254
_reflns_threshold_expression >2sigma(I)
_cod_data_source_file suppl_ncrs-2016-0044_suppl.cif
_cod_data_source_block 1
_cod_database_code 8107090
_reflns_odcompleteness_completeness 99.66
_reflns_odcompleteness_iscentric 1
_reflns_odcompleteness_theta 26.32
_olex2_refinement_description
;
1. Fixed Uiso
 At 1.2 times of:
  All C(H) groups, All C(H,H) groups
 At 1.5 times of:
  All C(H,H,H) groups, All O(H) groups
2.a Secondary CH2 refined with riding coordinates:
 C16(H16A,H16B)
2.b Aromatic/amide H refined with riding coordinates:
 C1(H1A), C3(H3), C7(H7), C9(H9), C10(H10), C12(H12), C13(H13)
2.c Idealised Me refined as rotating group:
 C15(H15A,H15B,H15C), C17(H17A,H17B,H17C)
2.d Idealised tetrahedral OH refined as rotating group:
 O1(H1)
;
_olex2_submission_special_instructions 'No special instructions were received'

loop_
_space_group_symop_id
_space_group_symop_operation_xyz
1 'x, y, z'
2 '-x, y+1/2, -z+1/2'
3 '-x, -y, -z'
4 'x, -y-1/2, z-1/2'

loop_
_atom_site_label
_atom_site_type_symbol
_atom_site_fract_x
_atom_site_fract_y
_atom_site_fract_z
_atom_site_U_iso_or_equiv
_atom_site_adp_type
_atom_site_occupancy
_atom_site_calc_flag
_atom_site_disorder_assembly
_atom_site_disorder_group
_atom_site_refinement_flags_posn
Cl1 Cl 0.67356(9) 1.17732(5) 0.06238(5) 0.0708(3) Uani 1 d . . .
Cl2 Cl 0.67331(8) 0.78706(5) 0.18033(5) 0.0638(2) Uani 1 d . . .
O1 O 0.9414(2) 0.84690(12) 0.32597(12) 0.0565(5) Uani 1 d . . .
H1 H 1.0102 0.8683 0.3700 0.085 Uiso 1 calc . . GR
O2 O 1.7720(2) 0.94665(13) 0.88606(12) 0.0619(5) Uani 1 d . . .
N1 N 1.1301(2) 0.97613(15) 0.42158(13) 0.0464(5) Uani 1 d . . .
N2 N 1.6472(2) 0.93650(16) 0.80591(14) 0.0546(6) Uani 1 d . . .
C1 C 0.8820(3) 1.10028(18) 0.21426(17) 0.0480(6) Uani 1 d . . .
H1A H 0.9248 1.1654 0.2205 0.058 Uiso 1 calc . . R
C2 C 0.7557(3) 1.08055(19) 0.14210(16) 0.0479(6) Uani 1 d . . .
C3 C 0.6892(3) 0.98502(19) 0.13113(16) 0.0479(6) Uani 1 d . . .
H3 H 0.6020 0.9729 0.0826 0.057 Uiso 1 calc . . R
C4 C 0.7542(3) 0.90786(18) 0.19333(16) 0.0449(6) Uani 1 d . . .
C5 C 0.8827(3) 0.92437(17) 0.26794(16) 0.0418(6) Uani 1 d . . .
C6 C 0.9470(3) 1.02282(17) 0.27871(16) 0.0426(6) Uani 1 d . . .
C7 C 1.0755(3) 1.04473(19) 0.35885(17) 0.0480(6) Uani 1 d . . .
H7 H 1.1190 1.1096 0.3647 0.058 Uiso 1 calc . . R
C8 C 1.2518(3) 0.99340(17) 0.50345(16) 0.0427(6) Uani 1 d . . .
C9 C 1.4524(3) 1.09077(19) 0.60495(18) 0.0565(7) Uani 1 d . . .
H9 H 1.5072 1.1515 0.6169 0.068 Uiso 1 calc . . R
C10 C 1.3353(3) 1.08257(19) 0.52277(18) 0.0564(7) Uani 1 d . . .
H10 H 1.3126 1.1374 0.4803 0.068 Uiso 1 calc . . R
C11 C 1.4900(3) 1.01102(17) 0.66973(16) 0.0421(6) Uani 1 d . . .
C12 C 1.4046(3) 0.92197(18) 0.64997(17) 0.0475(6) Uani 1 d . . .
H12 H 1.4270 0.8672 0.6926 0.057 Uiso 1 calc . . R
C13 C 1.2878(3) 0.91325(17) 0.56873(16) 0.0466(6) Uani 1 d . . .
H13 H 1.2320 0.8529 0.5573 0.056 Uiso 1 calc . . R
C14 C 1.6184(3) 1.01900(19) 0.75661(17) 0.0455(6) Uani 1 d . . .
C15 C 1.7056(3) 1.1162(2) 0.78211(19) 0.0654(8) Uani 1 d . . .
H15A H 1.7827 1.1067 0.8408 0.098 Uiso 1 calc . . GR
H15B H 1.6383 1.1699 0.7906 0.098 Uiso 1 calc . . GR
H15C H 1.7519 1.1344 0.7314 0.098 Uiso 1 calc . . GR
C16 C 1.7931(3) 0.8503(2) 0.93561(18) 0.0626(8) Uani 1 d . . .
H16A H 1.7931 0.7950 0.8906 0.075 Uiso 1 calc . . R
H16B H 1.7116 0.8385 0.9666 0.075 Uiso 1 calc . . R
C17 C 1.9421(3) 0.8542(2) 1.0093(2) 0.0728(9) Uani 1 d . . .
H17A H 2.0226 0.8604 0.9776 0.109 Uiso 1 calc . . GR
H17B H 1.9555 0.7926 1.0469 0.109 Uiso 1 calc . . GR
H17C H 1.9436 0.9122 1.0506 0.109 Uiso 1 calc . . GR

loop_
_atom_site_aniso_label
_atom_site_aniso_U_11
_atom_site_aniso_U_22
_atom_site_aniso_U_33
_atom_site_aniso_U_23
_atom_site_aniso_U_13
_atom_site_aniso_U_12
Cl1 0.0781(5) 0.0634(5) 0.0650(5) 0.0181(4) 0.0068(4) 0.0241(4)
Cl2 0.0659(5) 0.0530(4) 0.0666(5) -0.0053(3) 0.0055(4) -0.0130(3)
O1 0.0597(12) 0.0444(10) 0.0558(11) 0.0097(9) -0.0033(9) -0.0024(8)
O2 0.0590(12) 0.0594(11) 0.0549(11) 0.0023(9) -0.0085(9) 0.0017(9)
N1 0.0466(12) 0.0440(11) 0.0449(11) 0.0010(10) 0.0045(9) -0.0005(9)
N2 0.0521(14) 0.0552(13) 0.0485(12) -0.0020(11) -0.0021(10) 0.0033(10)
C1 0.0547(16) 0.0385(13) 0.0507(14) -0.0003(12) 0.0132(12) 0.0018(12)
C2 0.0519(15) 0.0496(15) 0.0416(13) 0.0045(12) 0.0105(11) 0.0120(12)
C3 0.0445(14) 0.0569(16) 0.0410(13) -0.0047(12) 0.0084(11) 0.0066(12)
C4 0.0463(14) 0.0440(14) 0.0446(13) -0.0036(12) 0.0119(11) -0.0009(11)
C5 0.0440(14) 0.0410(13) 0.0402(13) 0.0016(11) 0.0102(11) 0.0027(11)
C6 0.0459(14) 0.0413(13) 0.0395(12) 0.0010(11) 0.0091(11) 0.0014(11)
C7 0.0510(15) 0.0403(13) 0.0509(14) -0.0046(12) 0.0098(12) -0.0021(12)
C8 0.0433(14) 0.0425(13) 0.0418(13) -0.0018(11) 0.0098(11) 0.0022(11)
C9 0.0594(17) 0.0457(15) 0.0570(15) 0.0029(13) 0.0009(13) -0.0110(13)
C10 0.0639(18) 0.0445(14) 0.0532(15) 0.0096(13) 0.0007(13) -0.0045(13)
C11 0.0433(14) 0.0413(13) 0.0419(13) -0.0029(11) 0.0114(10) 0.0038(11)
C12 0.0509(15) 0.0417(13) 0.0475(14) 0.0043(12) 0.0081(12) 0.0042(12)
C13 0.0499(15) 0.0375(13) 0.0511(14) -0.0019(12) 0.0101(12) -0.0044(11)
C14 0.0436(14) 0.0473(14) 0.0457(14) -0.0060(12) 0.0114(11) 0.0032(11)
C15 0.0629(19) 0.0592(17) 0.0644(17) -0.0013(15) -0.0022(14) -0.0054(14)
C16 0.074(2) 0.0576(17) 0.0491(15) 0.0044(14) 0.0025(14) 0.0131(14)
C17 0.0581(19) 0.096(2) 0.0602(17) 0.0138(17) 0.0078(14) 0.0173(17)

loop_
_atom_type_symbol
_atom_type_description
_atom_type_scat_dispersion_real
_atom_type_scat_dispersion_imag
_atom_type_scat_source
C C 0.0033 0.0016 'International Tables Vol C Tables 4.2.6.8 and 6.1.1.4'
H H 0.0000 0.0000 'International Tables Vol C Tables 4.2.6.8 and 6.1.1.4'
Cl Cl 0.1484 0.1585 'International Tables Vol C Tables 4.2.6.8 and 6.1.1.4'
N N 0.0061 0.0033 'International Tables Vol C Tables 4.2.6.8 and 6.1.1.4'
O O 0.0106 0.0060 'International Tables Vol C Tables 4.2.6.8 and 6.1.1.4'

loop_
_geom_angle_atom_site_label_1
_geom_angle_atom_site_label_2
_geom_angle_atom_site_label_3
_geom_angle
_geom_angle_site_symmetry_1
_geom_angle_site_symmetry_3
C5 O1 H1 109.5 . .
N2 O2 C16 107.65(18) . .
C7 N1 C8 123.9(2) . .
C14 N2 O2 112.6(2) . .
C2 C1 H1A 119.9 . .
C2 C1 C6 120.1(2) . .
C6 C1 H1A 119.9 . .
C1 C2 Cl1 120.2(2) . .
C1 C2 C3 121.3(2) . .
C3 C2 Cl1 118.48(19) . .
C2 C3 H3 120.6 . .
C4 C3 C2 118.8(2) . .
C4 C3 H3 120.6 . .
C3 C4 Cl2 119.62(18) . .
C3 C4 C5 121.9(2) . .
C5 C4 Cl2 118.52(18) . .
O1 C5 C4 119.4(2) . .
O1 C5 C6 122.3(2) . .
C4 C5 C6 118.3(2) . .
C1 C6 C5 119.5(2) . .
C1 C6 C7 120.4(2) . .
C5 C6 C7 120.0(2) . .
N1 C7 C6 121.0(2) . .
N1 C7 H7 119.5 . .
C6 C7 H7 119.5 . .
C10 C8 N1 125.3(2) . .
C10 C8 C13 118.4(2) . .
C13 C8 N1 116.3(2) . .
C10 C9 H9 119.2 . .
C11 C9 H9 119.2 . .
C11 C9 C10 121.6(2) . .
C8 C10 C9 120.4(2) . .
C8 C10 H10 119.8 . .
C9 C10 H10 119.8 . .
C9 C11 C12 117.5(2) . .
C9 C11 C14 121.5(2) . .
C12 C11 C14 120.9(2) . .
C11 C12 H12 119.4 . .
C13 C12 C11 121.2(2) . .
C13 C12 H12 119.4 . .
C8 C13 H13 119.6 . .
C12 C13 C8 120.9(2) . .
C12 C13 H13 119.6 . .
N2 C14 C11 114.5(2) . .
N2 C14 C15 123.9(2) . .
C11 C14 C15 121.6(2) . .
C14 C15 H15A 109.5 . .
C14 C15 H15B 109.5 . .
C14 C15 H15C 109.5 . .
H15A C15 H15B 109.5 . .
H15A C15 H15C 109.5 . .
H15B C15 H15C 109.5 . .
O2 C16 H16A 110.2 . .
O2 C16 H16B 110.2 . .
O2 C16 C17 107.7(2) . .
H16A C16 H16B 108.5 . .
C17 C16 H16A 110.2 . .
C17 C16 H16B 110.2 . .
C16 C17 H17A 109.5 . .
C16 C17 H17B 109.5 . .
C16 C17 H17C 109.5 . .
H17A C17 H17B 109.5 . .
H17A C17 H17C 109.5 . .
H17B C17 H17C 109.5 . .

loop_
_geom_bond_atom_site_label_1
_geom_bond_atom_site_label_2
_geom_bond_distance
_geom_bond_site_symmetry_2
Cl1 C2 1.743(2) .
Cl2 C4 1.731(2) .
O1 H1 0.8200 .
O1 C5 1.334(3) .
O2 N2 1.407(2) .
O2 C16 1.435(3) .
N1 C7 1.279(3) .
N1 C8 1.417(3) .
N2 C14 1.280(3) .
C1 H1A 0.9300 .
C1 C2 1.366(3) .
C1 C6 1.399(3) .
C2 C3 1.379(3) .
C3 H3 0.9300 .
C3 C4 1.378(3) .
C4 C5 1.392(3) .
C5 C6 1.405(3) .
C6 C7 1.450(3) .
C7 H7 0.9300 .
C8 C10 1.381(3) .
C8 C13 1.389(3) .
C9 H9 0.9300 .
C9 C10 1.383(3) .
C9 C11 1.381(3) .
C10 H10 0.9300 .
C11 C12 1.389(3) .
C11 C14 1.485(3) .
C12 H12 0.9300 .
C12 C13 1.373(3) .
C13 H13 0.9300 .
C14 C15 1.493(3) .
C15 H15A 0.9600 .
C15 H15B 0.9600 .
C15 H15C 0.9600 .
C16 H16A 0.9700 .
C16 H16B 0.9700 .
C16 C17 1.499(4) .
C17 H17A 0.9600 .
C17 H17B 0.9600 .
C17 H17C 0.9600 .

loop_
_geom_torsion_atom_site_label_1
_geom_torsion_atom_site_label_2
_geom_torsion_atom_site_label_3
_geom_torsion_atom_site_label_4
_geom_torsion
_geom_torsion_site_symmetry_1
_geom_torsion_site_symmetry_2
_geom_torsion_site_symmetry_3
_geom_torsion_site_symmetry_4
Cl1 C2 C3 C4 179.44(17) . . . .
Cl2 C4 C5 O1 1.1(3) . . . .
Cl2 C4 C5 C6 -179.40(17) . . . .
O1 C5 C6 C1 178.7(2) . . . .
O1 C5 C6 C7 -4.2(3) . . . .
O2 N2 C14 C11 178.44(18) . . . .
O2 N2 C14 C15 -1.1(3) . . . .
N1 C8 C10 C9 -179.7(2) . . . .
N1 C8 C13 C12 179.4(2) . . . .
N2 O2 C16 C17 169.4(2) . . . .
C1 C2 C3 C4 -1.4(4) . . . .
C1 C6 C7 N1 175.7(2) . . . .
C2 C1 C6 C5 0.8(4) . . . .
C2 C1 C6 C7 -176.3(2) . . . .
C2 C3 C4 Cl2 -179.53(18) . . . .
C2 C3 C4 C5 1.4(4) . . . .
C3 C4 C5 O1 -179.8(2) . . . .
C3 C4 C5 C6 -0.4(3) . . . .
C4 C5 C6 C1 -0.8(3) . . . .
C4 C5 C6 C7 176.3(2) . . . .
C5 C6 C7 N1 -1.4(4) . . . .
C6 C1 C2 Cl1 179.42(18) . . . .
C6 C1 C2 C3 0.3(4) . . . .
C7 N1 C8 C10 -5.5(4) . . . .
C7 N1 C8 C13 174.3(2) . . . .
C8 N1 C7 C6 -177.6(2) . . . .
C9 C11 C12 C13 0.4(4) . . . .
C9 C11 C14 N2 -174.8(2) . . . .
C9 C11 C14 C15 4.7(4) . . . .
C10 C8 C13 C12 -0.7(4) . . . .
C10 C9 C11 C12 -0.7(4) . . . .
C10 C9 C11 C14 178.3(2) . . . .
C11 C9 C10 C8 0.2(4) . . . .
C11 C12 C13 C8 0.3(4) . . . .
C12 C11 C14 N2 4.2(3) . . . .
C12 C11 C14 C15 -176.3(2) . . . .
C13 C8 C10 C9 0.5(4) . . . .
C14 C11 C12 C13 -178.6(2) . . . .
C16 O2 N2 C14 179.8(2) . . . .
